data_4321106
loop_
_publ_author_name
'Steffen Wengert'
'Reinhard Nesper'

_publ_contact_author
;
 Nesper, Reinhard
 Laboratory of Inorganic Chemistry,
 Universit\"atstr. 6
 CH-8092 Z\"urich,
 Switzerland
;
_publ_contact_author_email nesper@inorg.chem.ethz.ch
_publ_contact_author_fax 41(1)6321090
_publ_contact_author_phone 41(1)6323069
_publ_section_title
;
 Topological Relationships and Building Blocks in Zintl Phases of the
 Composition Ban+l(Mg,Li)2nSi2(n+l)
;
_journal_name_full 'Inorganic Chemistry'
_journal_page_first 2861
_journal_page_last 2865
_journal_paper_doi 10.1021/ic991299t
_journal_volume 39
_journal_year 2000
_chemical_formula_sum 'Ba Li0.93 Mg0.08 Si2'
_chemical_formula_weight 201.76
_chemical_name_systematic
;
 ?
;
_space_group_IT_number 62
_symmetry_cell_setting orthorhombic
_symmetry_space_group_name_Hall '-P 2ac 2n'
_symmetry_space_group_name_H-M 'P n m a'
_atom_sites_solution_hydrogens geom
_atom_sites_solution_primary direct
_atom_sites_solution_secondary difmap
_audit_creation_method SHELXL-97
_cell_angle_alpha 90.00
_cell_angle_beta 90.00
_cell_angle_gamma 90.00
_cell_formula_units_Z 4
_cell_length_a 7.2592(5)
_cell_length_b 4.6136(3)
_cell_length_c 11.6908(8)
_cell_measurement_reflns_used 112
_cell_measurement_temperature 293(2)
_cell_measurement_theta_max 23.14
_cell_measurement_theta_min 14.07
_cell_volume 391.54(5)
_computing_structure_refinement 'SHELXL-97 (Sheldrick, 1997)'
_computing_structure_solution 'SHELXS-97 (Sheldrick, 1990)'
_diffrn_ambient_temperature 293(2)
_diffrn_measured_fraction_theta_full 0.947
_diffrn_measured_fraction_theta_max 0.947
_diffrn_measurement_device_type 'SMART PLATFORM, CCD Detector'
_diffrn_measurement_method '\w scans'
_diffrn_radiation_monochromator graphite
_diffrn_radiation_source 'fine-focus sealed tube'
_diffrn_radiation_type MoK\a
_diffrn_radiation_wavelength 0.71073
_diffrn_reflns_av_R_equivalents 0.0547
_diffrn_reflns_av_sigmaI/netI 0.0317
_diffrn_reflns_limit_h_max 10
_diffrn_reflns_limit_h_min -10
_diffrn_reflns_limit_k_max 5
_diffrn_reflns_limit_k_min -6
_diffrn_reflns_limit_l_max 15
_diffrn_reflns_limit_l_min -16
_diffrn_reflns_number 3813
_diffrn_reflns_theta_full 32.95
_diffrn_reflns_theta_max 32.95
_diffrn_reflns_theta_min 3.30
_exptl_absorpt_coefficient_mu 10.507
_exptl_absorpt_correction_T_max 0.4197
_exptl_absorpt_correction_T_min 0.2277
_exptl_absorpt_correction_type empirical
_exptl_absorpt_process_details
;
'Program Sadabs, G. Sheldrick, 1997, G\"ottingen'
;
_exptl_crystal_colour silver
_exptl_crystal_density_diffrn 3.423
_exptl_crystal_density_method 'not measured'
_exptl_crystal_description disc
_exptl_crystal_F_000 351
_exptl_crystal_size_max 0.20
_exptl_crystal_size_mid 0.20
_exptl_crystal_size_min 0.10
_refine_diff_density_max 1.103
_refine_diff_density_min -2.299
_refine_diff_density_rms 0.461
_refine_ls_extinction_coef 0.0237(13)
_refine_ls_extinction_method SHELXL
_refine_ls_goodness_of_fit_ref 1.204
_refine_ls_hydrogen_treatment mixed
_refine_ls_matrix_type full
_refine_ls_number_parameters 27
_refine_ls_number_reflns 762
_refine_ls_number_restraints 0
_refine_ls_restrained_S_all 1.204
_refine_ls_R_factor_all 0.0262
_refine_ls_R_factor_gt 0.0237
_refine_ls_shift/su_max 0.001
_refine_ls_shift/su_mean 0.000
_refine_ls_structure_factor_coef Fsqd
_refine_ls_weighting_details 'calc w=1/[\s^2^(Fo^2^)+(0.0180P)^2^+0.2012P] where P=(Fo^2^+2Fc^2^)/3'
_refine_ls_weighting_scheme calc
_refine_ls_wR_factor_gt 0.0496
_refine_ls_wR_factor_ref 0.0506
_reflns_number_gt 706
_reflns_number_total 762
_reflns_threshold_expression >2sigma(I)
_cod_data_source_file ic991299t_2.cif
_cod_data_source_block balimgsi2
_cod_database_code 4321106

loop_
_symmetry_equiv_pos_as_xyz
'x, y, z'
'-x+1/2, -y, z+1/2'
'-x, y+1/2, -z'
'x+1/2, -y+1/2, -z+1/2'
'-x, -y, -z'
'x-1/2, y, -z-1/2'
'x, -y-1/2, z'
'-x-1/2, y-1/2, z-1/2'

loop_
_atom_site_label
_atom_site_type_symbol
_atom_site_fract_x
_atom_site_fract_y
_atom_site_fract_z
_atom_site_U_iso_or_equiv
_atom_site_adp_type
_atom_site_occupancy
_atom_site_symmetry_multiplicity
_atom_site_calc_flag
_atom_site_refinement_flags
_atom_site_disorder_assembly
_atom_site_disorder_group
Ba1 Ba 0.36945(2) 0.2500 0.638153(18) 0.01128(10) Uani 1 2 d S . .
Si1 Si 0.96529(13) 0.2500 0.33450(9) 0.01166(19) Uani 1 2 d S . .
Si2 Si 0.29112(13) 0.2500 0.34076(9) 0.01217(19) Uani 1 2 d S . .
Li Li 0.8846(6) 0.2500 0.5616(5) 0.0126(17) Uani 0.925(11) 2 d SP . .
Mg Mg 0.8846(6) 0.2500 0.5616(5) 0.0126(17) Uani 0.075(11) 2 d SP . .

loop_
_atom_site_aniso_label
_atom_site_aniso_U_11
_atom_site_aniso_U_22
_atom_site_aniso_U_33
_atom_site_aniso_U_23
_atom_site_aniso_U_13
_atom_site_aniso_U_12
Ba1 0.01091(13) 0.00941(13) 0.01352(14) 0.000 0.00010(6) 0.000
Si1 0.0101(4) 0.0120(4) 0.0129(4) 0.000 0.0005(3) 0.000
Si2 0.0100(4) 0.0136(4) 0.0129(4) 0.000 -0.0004(3) 0.000
Li 0.014(3) 0.013(3) 0.011(3) 0.000 0.0012(15) 0.000
Mg 0.014(3) 0.013(3) 0.011(3) 0.000 0.0012(15) 0.000

loop_
_atom_type_symbol
_atom_type_description
_atom_type_scat_dispersion_real
_atom_type_scat_dispersion_imag
_atom_type_scat_source
Li Li -0.0003 0.0001 'International Tables Vol C Tables 4.2.6.8 and 6.1.1.4'
Mg Mg 0.0486 0.0363 'International Tables Vol C Tables 4.2.6.8 and 6.1.1.4'
Si Si 0.0817 0.0704 'International Tables Vol C Tables 4.2.6.8 and 6.1.1.4'
Ba Ba -0.3244 2.2819 'International Tables Vol C Tables 4.2.6.8 and 6.1.1.4'

loop_
_geom_angle_atom_site_label_1
_geom_angle_atom_site_label_2
_geom_angle_atom_site_label_3
_geom_angle
_geom_angle_site_symmetry_1
_geom_angle_site_symmetry_3
_geom_angle_publ_flag
Si1 Ba1 Si1 86.53(2) 5_656 5_666 ?
Si1 Ba1 Si2 170.36(3) 5_656 5_666 ?
Si1 Ba1 Si2 92.956(19) 5_666 5_666 ?
Si1 Ba1 Si2 92.956(19) 5_656 5_656 ?
Si1 Ba1 Si2 170.36(3) 5_666 5_656 ?
Si2 Ba1 Si2 85.94(2) 5_666 5_656 ?
Si1 Ba1 Si1 129.993(15) 5_656 2_665 ?
Si1 Ba1 Si1 74.395(15) 5_666 2_665 ?
Si2 Ba1 Si1 41.11(3) 5_666 2_665 ?
Si2 Ba1 Si1 98.817(19) 5_656 2_665 ?
Si1 Ba1 Si1 74.395(15) 5_656 2_655 ?
Si1 Ba1 Si1 129.993(15) 5_666 2_655 ?
Si2 Ba1 Si1 98.817(19) 5_666 2_655 ?
Si2 Ba1 Si1 41.11(3) 5_656 2_655 ?
Si1 Ba1 Si1 83.38(2) 2_665 2_655 ?
Si1 Ba1 Si2 98.440(19) 5_656 2_565 ?
Si1 Ba1 Si2 40.96(3) 5_666 2_565 ?
Si2 Ba1 Si2 75.186(16) 5_666 2_565 ?
Si2 Ba1 Si2 129.892(16) 5_656 2_565 ?
Si1 Ba1 Si2 39.66(2) 2_665 2_565 ?
Si1 Ba1 Si2 96.06(2) 2_655 2_565 ?
Si1 Ba1 Si2 40.96(3) 5_656 2 ?
Si1 Ba1 Si2 98.440(19) 5_666 2 ?
Si2 Ba1 Si2 129.892(16) 5_666 2 ?
Si2 Ba1 Si2 75.186(16) 5_656 2 ?
Si1 Ba1 Si2 96.06(2) 2_665 2 ?
Si1 Ba1 Si2 39.66(2) 2_655 2 ?
Si2 Ba1 Si2 82.30(2) 2_565 2 ?
Si1 Ba1 Mg 85.85(5) 5_656 6_557 ?
Si1 Ba1 Mg 85.85(5) 5_666 6_557 ?
Si2 Ba1 Mg 84.52(5) 5_666 6_557 ?
Si2 Ba1 Mg 84.52(5) 5_656 6_557 ?
Si1 Ba1 Mg 47.76(3) 2_665 6_557 ?
Si1 Ba1 Mg 47.76(3) 2_655 6_557 ?
Si2 Ba1 Mg 48.32(4) 2_565 6_557 ?
Si2 Ba1 Mg 48.32(4) 2 6_557 ?
Si1 Ba1 Li 85.85(5) 5_656 6_557 ?
Si1 Ba1 Li 85.85(5) 5_666 6_557 ?
Si2 Ba1 Li 84.52(5) 5_666 6_557 ?
Si2 Ba1 Li 84.52(5) 5_656 6_557 ?
Si1 Ba1 Li 47.76(3) 2_665 6_557 ?
Si1 Ba1 Li 47.76(3) 2_655 6_557 ?
Si2 Ba1 Li 48.32(4) 2_565 6_557 ?
Si2 Ba1 Li 48.32(4) 2 6_557 ?
Mg Ba1 Li 0.0 6_557 6_557 ?
Si1 Ba1 Si2 88.70(2) 5_656 . ?
Si1 Ba1 Si2 88.70(2) 5_666 . ?
Si2 Ba1 Si2 100.92(2) 5_666 . ?
Si2 Ba1 Si2 100.92(2) 5_656 . ?
Si1 Ba1 Si2 135.151(15) 2_665 . ?
Si1 Ba1 Si2 135.151(15) 2_655 . ?
Si2 Ba1 Si2 127.815(12) 2_565 . ?
Si2 Ba1 Si2 127.815(12) 2 . ?
Mg Ba1 Si2 172.50(7) 6_557 . ?
Li Ba1 Si2 172.50(7) 6_557 . ?
Si1 Ba1 Mg 47.44(3) 5_656 1_455 ?
Si1 Ba1 Mg 47.44(3) 5_666 1_455 ?
Si2 Ba1 Mg 136.352(17) 5_666 1_455 ?
Si2 Ba1 Mg 136.352(18) 5_656 1_455 ?
Si1 Ba1 Mg 119.89(5) 2_665 1_455 ?
Si1 Ba1 Mg 119.89(6) 2_655 1_455 ?
Si2 Ba1 Mg 81.04(6) 2_565 1_455 ?
Si2 Ba1 Mg 81.04(6) 2 1_455 ?
Mg Ba1 Mg 106.05(12) 6_557 1_455 ?
Li Ba1 Mg 106.05(12) 6_557 1_455 ?
Si2 Ba1 Mg 66.45(8) . 1_455 ?
Si1 Ba1 Li 47.44(3) 5_656 1_455 ?
Si1 Ba1 Li 47.44(3) 5_666 1_455 ?
Si2 Ba1 Li 136.352(17) 5_666 1_455 ?
Si2 Ba1 Li 136.352(18) 5_656 1_455 ?
Si1 Ba1 Li 119.89(5) 2_665 1_455 ?
Si1 Ba1 Li 119.89(6) 2_655 1_455 ?
Si2 Ba1 Li 81.04(6) 2_565 1_455 ?
Si2 Ba1 Li 81.04(6) 2 1_455 ?
Mg Ba1 Li 106.05(12) 6_557 1_455 ?
Li Ba1 Li 106.05(12) 6_557 1_455 ?
Si2 Ba1 Li 66.45(8) . 1_455 ?
Mg Ba1 Li 0.00(17) 1_455 1_455 ?
Si1 Ba1 Mg 44.39(7) 5_656 5_656 ?
Si1 Ba1 Mg 97.20(5) 5_666 5_656 ?
Si2 Ba1 Mg 145.02(7) 5_666 5_656 ?
Si2 Ba1 Mg 89.09(5) 5_656 5_656 ?
Si1 Ba1 Mg 170.90(6) 2_665 5_656 ?
Si1 Ba1 Mg 99.93(5) 2_655 5_656 ?
Si2 Ba1 Mg 131.26(7) 2_565 5_656 ?
Si2 Ba1 Mg 81.55(7) 2 5_656 ?
Mg Ba1 Mg 129.44(7) 6_557 5_656 ?
Li Ba1 Mg 129.44(7) 6_557 5_656 ?
Si2 Ba1 Mg 46.27(6) . 5_656 ?
Mg Ba1 Mg 51.14(9) 1_455 5_656 ?
Li Ba1 Mg 51.14(9) 1_455 5_656 ?
Si1 Ba1 Li 44.39(7) 5_656 5_656 ?
Si1 Ba1 Li 97.20(5) 5_666 5_656 ?
Si2 Ba1 Li 145.02(7) 5_666 5_656 ?
Si2 Ba1 Li 89.09(5) 5_656 5_656 ?
Si1 Ba1 Li 170.90(6) 2_665 5_656 ?
Si1 Ba1 Li 99.93(5) 2_655 5_656 ?
Si2 Ba1 Li 131.26(7) 2_565 5_656 ?
Si2 Ba1 Li 81.55(7) 2 5_656 ?
Mg Ba1 Li 129.44(7) 6_557 5_656 ?
Li Ba1 Li 129.44(7) 6_557 5_656 ?
Si2 Ba1 Li 46.27(6) . 5_656 ?
Mg Ba1 Li 51.14(9) 1_455 5_656 ?
Li Ba1 Li 51.14(9) 1_455 5_656 ?
Mg Ba1 Li 0.00(11) 5_656 5_656 ?
Si1 Ba1 Mg 97.20(5) 5_656 5_666 ?
Si1 Ba1 Mg 44.39(7) 5_666 5_666 ?
Si2 Ba1 Mg 89.09(5) 5_666 5_666 ?
Si2 Ba1 Mg 145.02(7) 5_656 5_666 ?
Si1 Ba1 Mg 99.93(5) 2_665 5_666 ?
Si1 Ba1 Mg 170.90(7) 2_655 5_666 ?
Si2 Ba1 Mg 81.55(7) 2_565 5_666 ?
Si2 Ba1 Mg 131.26(7) 2 5_666 ?
Mg Ba1 Mg 129.44(7) 6_557 5_666 ?
Li Ba1 Mg 129.44(7) 6_557 5_666 ?
Si2 Ba1 Mg 46.27(6) . 5_666 ?
Mg Ba1 Mg 51.14(9) 1_455 5_666 ?
Li Ba1 Mg 51.14(9) 1_455 5_666 ?
Mg Ba1 Mg 75.57(9) 5_656 5_666 ?
Li Ba1 Mg 75.57(9) 5_656 5_666 ?
Si1 Ba1 Li 97.20(5) 5_656 5_666 ?
Si1 Ba1 Li 44.39(7) 5_666 5_666 ?
Si2 Ba1 Li 89.09(5) 5_666 5_666 ?
Si2 Ba1 Li 145.02(7) 5_656 5_666 ?
Si1 Ba1 Li 99.93(5) 2_665 5_666 ?
Si1 Ba1 Li 170.90(7) 2_655 5_666 ?
Si2 Ba1 Li 81.55(7) 2_565 5_666 ?
Si2 Ba1 Li 131.26(7) 2 5_666 ?
Mg Ba1 Li 129.44(7) 6_557 5_666 ?
Li Ba1 Li 129.44(7) 6_557 5_666 ?
Si2 Ba1 Li 46.27(6) . 5_666 ?
Mg Ba1 Li 51.14(9) 1_455 5_666 ?
Li Ba1 Li 51.14(9) 1_455 5_666 ?
Mg Ba1 Li 75.57(9) 5_656 5_666 ?
Li Ba1 Li 75.57(9) 5_656 5_666 ?
Mg Ba1 Li 0.00(17) 5_666 5_666 ?
Si1 Ba1 Li 136.406(15) 5_656 . ?
Si1 Ba1 Li 136.406(15) 5_666 . ?
Si2 Ba1 Li 46.28(3) 5_666 . ?
Si2 Ba1 Li 46.28(3) 5_656 . ?
Si1 Ba1 Li 79.49(6) 2_665 . ?
Si1 Ba1 Li 79.49(6) 2_655 . ?
Si2 Ba1 Li 118.72(5) 2_565 . ?
Si2 Ba1 Li 118.72(5) 2 . ?
Mg Ba1 Li 101.67(12) 6_557 . ?
Li Ba1 Li 101.67(12) 6_557 . ?
Si2 Ba1 Li 85.83(8) . . ?
Mg Ba1 Li 152.28(16) 1_455 . ?
Li Ba1 Li 152.28(16) 1_455 . ?
Mg Ba1 Li 109.38(7) 5_656 . ?
Li Ba1 Li 109.38(7) 5_656 . ?
Mg Ba1 Li 109.38(7) 5_666 . ?
Li Ba1 Li 109.38(7) 5_666 . ?
Si1 Ba1 Ba1 91.228(16) 5_656 5_656 ?
Si1 Ba1 Ba1 137.76(2) 5_666 5_656 ?
Si2 Ba1 Ba1 95.580(17) 5_666 5_656 ?
Si2 Ba1 Ba1 51.853(18) 5_656 5_656 ?
Si1 Ba1 Ba1 133.296(17) 2_665 5_656 ?
Si1 Ba1 Ba1 89.322(16) 2_655 5_656 ?
Si2 Ba1 Ba1 169.901(13) 2_565 5_656 ?
Si2 Ba1 Ba1 107.118(12) 2 5_656 ?
Mg Ba1 Ba1 136.10(5) 6_557 5_656 ?
Li Ba1 Ba1 136.10(5) 6_557 5_656 ?
Si2 Ba1 Ba1 49.066(12) . 5_656 ?
Mg Ba1 Ba1 103.69(7) 1_455 5_656 ?
Li Ba1 Ba1 103.69(7) 1_455 5_656 ?
Mg Ba1 Ba1 55.54(7) 5_656 5_656 ?
Li Ba1 Ba1 55.54(7) 5_656 5_656 ?
Mg Ba1 Ba1 94.41(7) 5_666 5_656 ?
Li Ba1 Ba1 94.41(7) 5_666 5_656 ?
Li Ba1 Ba1 53.84(6) . 5_656 ?
Si2 Si1 Si2 123.45(5) 1_655 6_656 ?
Si2 Si1 Li 100.68(10) 1_655 . ?
Si2 Si1 Li 135.87(10) 6_656 . ?
Si2 Si1 Mg 66.49(9) 1_655 5_766 ?
Si2 Si1 Mg 124.64(9) 6_656 5_766 ?
Li Si1 Mg 70.33(11) . 5_766 ?
Si2 Si1 Li 66.49(9) 1_655 5_766 ?
Si2 Si1 Li 124.64(9) 6_656 5_766 ?
Li Si1 Li 70.33(11) . 5_766 ?
Mg Si1 Li 0.0 5_766 5_766 ?
Si2 Si1 Mg 66.49(9) 1_655 5_756 ?
Si2 Si1 Mg 124.64(9) 6_656 5_756 ?
Li Si1 Mg 70.33(11) . 5_756 ?
Mg Si1 Mg 109.45(17) 5_766 5_756 ?
Li Si1 Mg 109.45(17) 5_766 5_756 ?
Si2 Si1 Li 66.49(9) 1_655 5_756 ?
Si2 Si1 Li 124.64(9) 6_656 5_756 ?
Li Si1 Li 70.33(11) . 5_756 ?
Mg Si1 Li 109.45(17) 5_766 5_756 ?
Li Si1 Li 109.45(17) 5_766 5_756 ?
Mg Si1 Li 0.00(19) 5_756 5_756 ?
Si2 Si1 Ba1 135.946(14) 1_655 5_656 ?
Si2 Si1 Ba1 72.64(3) 6_656 5_656 ?
Li Si1 Ba1 75.62(7) . 5_656 ?
Mg Si1 Ba1 142.86(11) 5_766 5_656 ?
Li Si1 Ba1 142.86(11) 5_766 5_656 ?
Mg Si1 Ba1 71.22(8) 5_756 5_656 ?
Li Si1 Ba1 71.22(8) 5_756 5_656 ?
Si2 Si1 Ba1 135.946(14) 1_655 5_666 ?
Si2 Si1 Ba1 72.64(3) 6_656 5_666 ?
Li Si1 Ba1 75.62(7) . 5_666 ?
Mg Si1 Ba1 71.22(8) 5_766 5_666 ?
Li Si1 Ba1 71.22(8) 5_766 5_666 ?
Mg Si1 Ba1 142.86(11) 5_756 5_666 ?
Li Si1 Ba1 142.86(11) 5_756 5_666 ?
Ba1 Si1 Ba1 86.53(2) 5_656 5_666 ?
Si2 Si1 Ba1 71.02(3) 1_655 2_654 ?
Si2 Si1 Ba1 67.57(3) 6_656 2_654 ?
Li Si1 Ba1 136.12(3) . 2_654 ?
Mg Si1 Ba1 133.95(10) 5_766 2_654 ?
Li Si1 Ba1 133.95(10) 5_766 2_654 ?
Mg Si1 Ba1 66.93(10) 5_756 2_654 ?
Li Si1 Ba1 66.93(10) 5_756 2_654 ?
Ba1 Si1 Ba1 81.764(12) 5_656 2_654 ?
Ba1 Si1 Ba1 140.21(3) 5_666 2_654 ?
Si2 Si1 Ba1 71.02(3) 1_655 2_664 ?
Si2 Si1 Ba1 67.57(3) 6_656 2_664 ?
Li Si1 Ba1 136.12(3) . 2_664 ?
Mg Si1 Ba1 66.93(10) 5_766 2_664 ?
Li Si1 Ba1 66.93(10) 5_766 2_664 ?
Mg Si1 Ba1 133.95(10) 5_756 2_664 ?
Li Si1 Ba1 133.95(10) 5_756 2_664 ?
Ba1 Si1 Ba1 140.21(3) 5_656 2_664 ?
Ba1 Si1 Ba1 81.764(12) 5_666 2_664 ?
Ba1 Si1 Ba1 83.38(2) 2_654 2_664 ?
Si2 Si1 Si1 153.21(5) 1_655 6_556 ?
Si2 Si1 Si1 29.76(3) 6_656 6_556 ?
Li Si1 Si1 106.11(10) . 6_556 ?
Mg Si1 Si1 122.98(8) 5_766 6_556 ?
Li Si1 Si1 122.98(8) 5_766 6_556 ?
Mg Si1 Si1 122.98(8) 5_756 6_556 ?
Li Si1 Si1 122.98(8) 5_756 6_556 ?
Ba1 Si1 Si1 53.936(10) 5_656 6_556 ?
Ba1 Si1 Si1 53.936(10) 5_666 6_556 ?
Ba1 Si1 Si1 89.28(3) 2_654 6_556 ?
Ba1 Si1 Si1 89.28(3) 2_664 6_556 ?
Si2 Si1 Si1 30.33(3) 1_655 6_656 ?
Si2 Si1 Si1 93.12(5) 6_656 6_656 ?
Li Si1 Si1 131.01(10) . 6_656 ?
Mg Si1 Si1 82.34(9) 5_766 6_656 ?
Li Si1 Si1 82.34(9) 5_766 6_656 ?
Mg Si1 Si1 82.34(9) 5_756 6_656 ?
Li Si1 Si1 82.34(9) 5_756 6_656 ?
Ba1 Si1 Si1 132.81(2) 5_656 6_656 ?
Ba1 Si1 Si1 132.81(2) 5_666 6_656 ?
Ba1 Si1 Si1 51.67(2) 2_654 6_656 ?
Ba1 Si1 Si1 51.67(2) 2_664 6_656 ?
Si1 Si1 Si1 122.88(5) 6_556 6_656 ?
Si2 Si1 Si1 82.10(4) 1_655 5_766 ?
Si2 Si1 Si1 141.70(3) 6_656 5_766 ?
Li Si1 Si1 35.94(5) . 5_766 ?
Mg Si1 Si1 34.39(10) 5_766 5_766 ?
Li Si1 Si1 34.39(10) 5_766 5_766 ?
Mg Si1 Si1 90.32(10) 5_756 5_766 ?
Li Si1 Si1 90.32(10) 5_756 5_766 ?
Ba1 Si1 Si1 110.36(4) 5_656 5_766 ?
Ba1 Si1 Si1 69.536(17) 5_666 5_766 ?
Ba1 Si1 Si1 149.88(4) 2_654 5_766 ?
Ba1 Si1 Si1 100.840(13) 2_664 5_766 ?
Si1 Si1 Si1 120.38(3) 6_556 5_766 ?
Si1 Si1 Si1 108.09(3) 6_656 5_766 ?
Si2 Si1 Si1 82.10(4) 1_655 5_756 ?
Si2 Si1 Si1 141.70(3) 6_656 5_756 ?
Li Si1 Si1 35.94(5) . 5_756 ?
Mg Si1 Si1 90.32(10) 5_766 5_756 ?
Li Si1 Si1 90.32(10) 5_766 5_756 ?
Mg Si1 Si1 34.39(10) 5_756 5_756 ?
Li Si1 Si1 34.39(10) 5_756 5_756 ?
Ba1 Si1 Si1 69.536(17) 5_656 5_756 ?
Ba1 Si1 Si1 110.36(4) 5_666 5_756 ?
Ba1 Si1 Si1 100.840(13) 2_654 5_756 ?
Ba1 Si1 Si1 149.88(4) 2_664 5_756 ?
Si1 Si1 Si1 120.38(3) 6_556 5_756 ?
Si1 Si1 Si1 108.09(3) 6_656 5_756 ?
Si1 Si1 Si1 61.18(3) 5_766 5_756 ?
Si2 Si1 Ba1 48.66(3) 1_655 1_655 ?
Si2 Si1 Ba1 172.11(5) 6_656 1_655 ?
Li Si1 Ba1 52.02(9) . 1_655 ?
Mg Si1 Ba1 54.76(9) 5_766 1_655 ?
Li Si1 Ba1 54.76(9) 5_766 1_655 ?
Mg Si1 Ba1 54.76(9) 5_756 1_655 ?
Li Si1 Ba1 54.76(9) 5_756 1_655 ?
Ba1 Si1 Ba1 112.75(2) 5_656 1_655 ?
Ba1 Si1 Ba1 112.75(2) 5_666 1_655 ?
Ba1 Si1 Ba1 106.85(2) 2_654 1_655 ?
Ba1 Si1 Ba1 106.85(2) 2_664 1_655 ?
Si1 Si1 Ba1 158.13(4) 6_556 1_655 ?
Si1 Si1 Ba1 78.99(2) 6_656 1_655 ?
Si1 Si1 Ba1 43.212(18) 5_766 1_655 ?
Si1 Si1 Ba1 43.212(18) 5_756 1_655 ?
Si2 Si1 Si1 90.0 1_655 1_565 ?
Si2 Si1 Si1 90.0 6_656 1_565 ?
Li Si1 Si1 90.0 . 1_565 ?
Mg Si1 Si1 35.28(8) 5_766 1_565 ?
Li Si1 Si1 35.28(8) 5_766 1_565 ?
Mg Si1 Si1 144.72(8) 5_756 1_565 ?
Li Si1 Si1 144.72(8) 5_756 1_565 ?
Ba1 Si1 Si1 133.265(12) 5_656 1_565 ?
Ba1 Si1 Si1 46.735(12) 5_666 1_565 ?
Ba1 Si1 Si1 131.690(12) 2_654 1_565 ?
Ba1 Si1 Si1 48.310(12) 2_664 1_565 ?
Si1 Si1 Si1 90.0 6_556 1_565 ?
Si1 Si1 Si1 90.0 6_656 1_565 ?
Si1 Si1 Si1 59.412(14) 5_766 1_565 ?
Si1 Si1 Si1 120.588(14) 5_756 1_565 ?
Ba1 Si1 Si1 90.0 1_655 1_565 ?
Si2 Si1 Si1 90.0 1_655 1_545 ?
Si2 Si1 Si1 90.0 6_656 1_545 ?
Li Si1 Si1 90.0 . 1_545 ?
Mg Si1 Si1 144.72(8) 5_766 1_545 ?
Li Si1 Si1 144.72(8) 5_766 1_545 ?
Mg Si1 Si1 35.28(8) 5_756 1_545 ?
Li Si1 Si1 35.28(8) 5_756 1_545 ?
Ba1 Si1 Si1 46.735(12) 5_656 1_545 ?
Ba1 Si1 Si1 133.265(11) 5_666 1_545 ?
Ba1 Si1 Si1 48.310(12) 2_654 1_545 ?
Ba1 Si1 Si1 131.690(12) 2_664 1_545 ?
Si1 Si1 Si1 90.0 6_556 1_545 ?
Si1 Si1 Si1 90.0 6_656 1_545 ?
Si1 Si1 Si1 120.588(14) 5_766 1_545 ?
Si1 Si1 Si1 59.412(14) 5_756 1_545 ?
Ba1 Si1 Si1 90.0 1_655 1_545 ?
Si1 Si1 Si1 180.00(7) 1_565 1_545 ?
Si2 Si1 Mg 124.25(6) 1_655 2_654 ?
Si2 Si1 Mg 30.21(4) 6_656 2_654 ?
Li Si1 Mg 123.24(5) . 2_654 ?
Mg Si1 Mg 154.66(7) 5_766 2_654 ?
Li Si1 Mg 154.66(7) 5_766 2_654 ?
Mg Si1 Mg 95.73(10) 5_756 2_654 ?
Li Si1 Mg 95.73(10) 5_756 2_654 ?
Ba1 Si1 Mg 48.38(6) 5_656 2_654 ?
Ba1 Si1 Mg 90.62(5) 5_666 2_654 ?
Ba1 Si1 Mg 53.80(5) 2_654 2_654 ?
Ba1 Si1 Mg 93.69(5) 2_664 2_654 ?
Si1 Si1 Mg 36.71(4) 6_556 2_654 ?
Si1 Si1 Mg 98.66(7) 6_656 2_654 ?
Si1 Si1 Mg 153.14(7) 5_766 2_654 ?
Si1 Si1 Mg 113.02(4) 5_756 2_654 ?
Ba1 Si1 Mg 150.49(3) 1_655 2_654 ?
Si1 Si1 Mg 119.50(3) 1_565 2_654 ?
Si1 Si1 Mg 60.50(3) 1_545 2_654 ?
Si1 Si2 Si1 119.91(5) 1_455 6_556 ?
Si1 Si2 Mg 64.44(8) 1_455 5_666 ?
Si1 Si2 Mg 124.84(9) 6_556 5_666 ?
Si1 Si2 Mg 64.44(8) 1_455 5_656 ?
Si1 Si2 Mg 124.84(9) 6_556 5_656 ?
Mg Si2 Mg 106.86(16) 5_666 5_656 ?
Si1 Si2 Li 64.44(8) 1_455 5_666 ?
Si1 Si2 Li 124.84(9) 6_556 5_666 ?
Mg Si2 Li 0.0(3) 5_666 5_666 ?
Mg Si2 Li 106.86(16) 5_656 5_666 ?
Si1 Si2 Li 64.44(8) 1_455 5_656 ?
Si1 Si2 Li 124.84(9) 6_556 5_656 ?
Mg Si2 Li 106.86(16) 5_666 5_656 ?
Mg Si2 Li 0.0(3) 5_656 5_656 ?
Li Si2 Li 106.86(16) 5_666 5_656 ?
Si1 Si2 Ba1 136.885(12) 1_455 5_666 ?
Si1 Si2 Ba1 71.31(3) 6_556 5_666 ?
Mg Si2 Ba1 75.34(7) 5_666 5_666 ?
Mg Si2 Ba1 147.32(11) 5_656 5_666 ?
Li Si2 Ba1 75.34(7) 5_666 5_666 ?
Li Si2 Ba1 147.32(11) 5_656 5_666 ?
Si1 Si2 Ba1 136.885(12) 1_455 5_656 ?
Si1 Si2 Ba1 71.31(3) 6_556 5_656 ?
Mg Si2 Ba1 147.32(11) 5_666 5_656 ?
Mg Si2 Ba1 75.34(7) 5_656 5_656 ?
Li Si2 Ba1 147.32(11) 5_666 5_656 ?
Li Si2 Ba1 75.34(7) 5_656 5_656 ?
Ba1 Si2 Ba1 85.94(2) 5_666 5_656 ?
Si1 Si2 Ba1 69.32(3) 1_455 2_554 ?
Si1 Si2 Ba1 66.40(3) 6_556 2_554 ?
Mg Si2 Ba1 130.49(10) 5_666 2_554 ?
Mg Si2 Ba1 65.95(10) 5_656 2_554 ?
Li Si2 Ba1 130.49(10) 5_666 2_554 ?
Li Si2 Ba1 65.95(10) 5_656 2_554 ?
Ba1 Si2 Ba1 137.71(3) 5_666 2_554 ?
Ba1 Si2 Ba1 80.954(12) 5_656 2_554 ?
Si1 Si2 Ba1 69.32(3) 1_455 2_564 ?
Si1 Si2 Ba1 66.40(3) 6_556 2_564 ?
Mg Si2 Ba1 65.95(10) 5_666 2_564 ?
Mg Si2 Ba1 130.49(10) 5_656 2_564 ?
Li Si2 Ba1 65.95(10) 5_666 2_564 ?
Li Si2 Ba1 130.49(10) 5_656 2_564 ?
Ba1 Si2 Ba1 80.954(12) 5_666 2_564 ?
Ba1 Si2 Ba1 137.71(3) 5_656 2_564 ?
Ba1 Si2 Ba1 82.30(2) 2_554 2_564 ?
Si1 Si2 Ba1 101.06(4) 1_455 . ?
Si1 Si2 Ba1 139.03(5) 6_556 . ?
Mg Si2 Ba1 71.31(10) 5_666 . ?
Mg Si2 Ba1 71.31(10) 5_656 . ?
Li Si2 Ba1 71.31(10) 5_666 . ?
Li Si2 Ba1 71.31(10) 5_656 . ?
Ba1 Si2 Ba1 79.08(2) 5_666 . ?
Ba1 Si2 Ba1 79.08(2) 5_656 . ?
Ba1 Si2 Ba1 136.091(16) 2_554 . ?
Ba1 Si2 Ba1 136.091(16) 2_564 . ?
Si1 Si2 Mg 42.95(8) 1_455 1_455 ?
Si1 Si2 Mg 162.86(9) 6_556 1_455 ?
Mg Si2 Mg 53.43(8) 5_666 1_455 ?
Mg Si2 Mg 53.43(8) 5_656 1_455 ?
Li Si2 Mg 53.43(8) 5_666 1_455 ?
Li Si2 Mg 53.43(8) 5_656 1_455 ?
Ba1 Si2 Mg 120.00(5) 5_666 1_455 ?
Ba1 Si2 Mg 120.00(5) 5_656 1_455 ?
Ba1 Si2 Mg 101.22(6) 2_554 1_455 ?
Ba1 Si2 Mg 101.22(6) 2_564 1_455 ?
Ba1 Si2 Mg 58.11(7) . 1_455 ?
Si1 Si2 Li 42.95(8) 1_455 1_455 ?
Si1 Si2 Li 162.86(9) 6_556 1_455 ?
Mg Si2 Li 53.43(8) 5_666 1_455 ?
Mg Si2 Li 53.43(8) 5_656 1_455 ?
Li Si2 Li 53.43(8) 5_666 1_455 ?
Li Si2 Li 53.43(8) 5_656 1_455 ?
Ba1 Si2 Li 120.00(5) 5_666 1_455 ?
Ba1 Si2 Li 120.00(5) 5_656 1_455 ?
Ba1 Si2 Li 101.22(6) 2_554 1_455 ?
Ba1 Si2 Li 101.22(6) 2_564 1_455 ?
Ba1 Si2 Li 58.11(7) . 1_455 ?
Mg Si2 Li 0.00(14) 1_455 1_455 ?
Si1 Si2 Si2 28.54(3) 1_455 6_556 ?
Si1 Si2 Si2 91.37(5) 6_556 6_556 ?
Mg Si2 Si2 79.47(9) 5_666 6_556 ?
Mg Si2 Si2 79.47(9) 5_656 6_556 ?
Li Si2 Si2 79.47(9) 5_666 6_556 ?
Li Si2 Si2 79.47(9) 5_656 6_556 ?
Ba1 Si2 Si2 131.71(2) 5_666 6_556 ?
Ba1 Si2 Si2 131.71(2) 5_656 6_556 ?
Ba1 Si2 Si2 51.10(2) 2_554 6_556 ?
Ba1 Si2 Si2 51.10(2) 2_564 6_556 ?
Ba1 Si2 Si2 129.60(3) . 6_556 ?
Mg Si2 Si2 71.49(8) 1_455 6_556 ?
Li Si2 Si2 71.49(8) 1_455 6_556 ?
Si1 Si2 Si2 147.92(5) 1_455 6_656 ?
Si1 Si2 Si2 28.01(3) 6_556 6_656 ?
Mg Si2 Si2 125.72(7) 5_666 6_656 ?
Mg Si2 Si2 125.72(7) 5_656 6_656 ?
Li Si2 Si2 125.72(7) 5_666 6_656 ?
Li Si2 Si2 125.72(7) 5_656 6_656 ?
Ba1 Si2 Si2 53.717(10) 5_666 6_656 ?
Ba1 Si2 Si2 53.717(10) 5_656 6_656 ?
Ba1 Si2 Si2 86.91(3) 2_554 6_656 ?
Ba1 Si2 Si2 86.91(3) 2_564 6_656 ?
Ba1 Si2 Si2 111.02(3) . 6_656 ?
Mg Si2 Si2 169.13(8) 1_455 6_656 ?
Li Si2 Si2 169.13(8) 1_455 6_656 ?
Si2 Si2 Si2 119.38(5) 6_556 6_656 ?
Si1 Si2 Si2 90.0 1_455 1_565 ?
Si1 Si2 Si2 90.0 6_556 1_565 ?
Mg Si2 Si2 36.57(8) 5_666 1_565 ?
Mg Si2 Si2 143.43(8) 5_656 1_565 ?
Li Si2 Si2 36.57(8) 5_666 1_565 ?
Li Si2 Si2 143.43(8) 5_656 1_565 ?
Ba1 Si2 Si2 47.030(11) 5_666 1_565 ?
Ba1 Si2 Si2 132.970(11) 5_656 1_565 ?
Ba1 Si2 Si2 131.148(12) 2_554 1_565 ?
Ba1 Si2 Si2 48.851(12) 2_564 1_565 ?
Ba1 Si2 Si2 90.0 . 1_565 ?
Mg Si2 Si2 90.0 1_455 1_565 ?
Li Si2 Si2 90.0 1_455 1_565 ?
Si2 Si2 Si2 90.0 6_556 1_565 ?
Si2 Si2 Si2 90.0 6_656 1_565 ?
Si1 Si2 Si2 90.0 1_455 1_545 ?
Si1 Si2 Si2 90.0 6_556 1_545 ?
Mg Si2 Si2 143.43(8) 5_666 1_545 ?
Mg Si2 Si2 36.57(8) 5_656 1_545 ?
Li Si2 Si2 143.43(8) 5_666 1_545 ?
Li Si2 Si2 36.57(8) 5_656 1_545 ?
Ba1 Si2 Si2 132.970(11) 5_666 1_545 ?
Ba1 Si2 Si2 47.030(11) 5_656 1_545 ?
Ba1 Si2 Si2 48.851(12) 2_554 1_545 ?
Ba1 Si2 Si2 131.148(12) 2_564 1_545 ?
Ba1 Si2 Si2 90.0 . 1_545 ?
Mg Si2 Si2 90.0 1_455 1_545 ?
Li Si2 Si2 90.0 1_455 1_545 ?
Si2 Si2 Si2 90.0 6_556 1_545 ?
Si2 Si2 Si2 90.0 6_656 1_545 ?
Si2 Si2 Si2 180.00(5) 1_565 1_545 ?
Si1 Si2 Mg 119.05(6) 1_455 2_654 ?
Si1 Si2 Mg 30.08(3) 6_556 2_654 ?
Mg Si2 Mg 154.74(6) 5_666 2_654 ?
Mg Si2 Mg 96.06(9) 5_656 2_654 ?
Li Si2 Mg 154.74(6) 5_666 2_654 ?
Li Si2 Mg 96.06(9) 5_656 2_654 ?
Ba1 Si2 Mg 91.18(4) 5_666 2_654 ?
Ba1 Si2 Mg 48.91(5) 5_656 2_654 ?
Ba1 Si2 Mg 50.67(5) 2_554 2_654 ?
Ba1 Si2 Mg 91.18(5) 2_564 2_654 ?
Ba1 Si2 Mg 127.76(6) . 2_654 ?
Mg Si2 Mg 147.70(2) 1_455 2_654 ?
Li Si2 Mg 147.70(2) 1_455 2_654 ?
Si2 Si2 Mg 94.77(6) 6_556 2_654 ?
Si2 Si2 Mg 37.51(4) 6_656 2_654 ?
Si2 Si2 Mg 119.82(3) 1_565 2_654 ?
Si2 Si2 Mg 60.18(3) 1_545 2_654 ?
Si1 Si2 Li 119.05(6) 1_455 2_654 ?
Si1 Si2 Li 30.08(3) 6_556 2_654 ?
Mg Si2 Li 154.74(6) 5_666 2_654 ?
Mg Si2 Li 96.06(9) 5_656 2_654 ?
Li Si2 Li 154.74(6) 5_666 2_654 ?
Li Si2 Li 96.06(9) 5_656 2_654 ?
Ba1 Si2 Li 91.18(4) 5_666 2_654 ?
Ba1 Si2 Li 48.91(5) 5_656 2_654 ?
Ba1 Si2 Li 50.67(5) 2_554 2_654 ?
Ba1 Si2 Li 91.18(5) 2_564 2_654 ?
Ba1 Si2 Li 127.76(6) . 2_654 ?
Mg Si2 Li 147.70(2) 1_455 2_654 ?
Li Si2 Li 147.70(2) 1_455 2_654 ?
Si2 Si2 Li 94.77(6) 6_556 2_654 ?
Si2 Si2 Li 37.51(4) 6_656 2_654 ?
Si2 Si2 Li 119.82(3) 1_565 2_654 ?
Si2 Si2 Li 60.18(3) 1_545 2_654 ?
Mg Si2 Li 0.00(13) 2_654 2_654 ?
Si1 Si2 Mg 119.05(6) 1_455 2_664 ?
Si1 Si2 Mg 30.08(3) 6_556 2_664 ?
Mg Si2 Mg 96.06(9) 5_666 2_664 ?
Mg Si2 Mg 154.74(6) 5_656 2_664 ?
Li Si2 Mg 96.06(9) 5_666 2_664 ?
Li Si2 Mg 154.74(6) 5_656 2_664 ?
Ba1 Si2 Mg 48.91(6) 5_666 2_664 ?
Ba1 Si2 Mg 91.18(4) 5_656 2_664 ?
Ba1 Si2 Mg 91.18(5) 2_554 2_664 ?
Ba1 Si2 Mg 50.67(5) 2_564 2_664 ?
Ba1 Si2 Mg 127.76(6) . 2_664 ?
Mg Si2 Mg 147.70(2) 1_455 2_664 ?
Li Si2 Mg 147.70(2) 1_455 2_664 ?
Si2 Si2 Mg 94.77(6) 6_556 2_664 ?
Si2 Si2 Mg 37.51(4) 6_656 2_664 ?
Si2 Si2 Mg 60.18(3) 1_565 2_664 ?
Si2 Si2 Mg 119.82(3) 1_545 2_664 ?
Mg Si2 Mg 59.65(6) 2_654 2_664 ?
Li Si2 Mg 59.65(6) 2_654 2_664 ?
Si1 Li Si1 109.67(11) . 5_766 ?
Si1 Li Si1 109.67(11) . 5_756 ?
Si1 Li Si1 109.44(17) 5_766 5_756 ?
Si1 Li Si2 118.93(11) . 5_666 ?
Si1 Li Si2 49.07(5) 5_766 5_666 ?
Si1 Li Si2 131.0(2) 5_756 5_666 ?
Si1 Li Si2 118.93(11) . 5_656 ?
Si1 Li Si2 131.0(2) 5_766 5_656 ?
Si1 Li Si2 49.07(5) 5_756 5_656 ?
Si2 Li Si2 106.86(16) 5_666 5_656 ?
Si1 Li Mg 56.40(16) . 5_766 ?
Si1 Li Mg 53.27(9) 5_766 5_766 ?
Si1 Li Mg 125.5(2) 5_756 5_766 ?
Si2 Li Mg 80.34(5) 5_666 5_766 ?
Si2 Li Mg 172.76(19) 5_656 5_766 ?
Si1 Li Li 56.40(16) . 5_766 ?
Si1 Li Li 53.27(9) 5_766 5_766 ?
Si1 Li Li 125.5(2) 5_756 5_766 ?
Si2 Li Li 80.34(5) 5_666 5_766 ?
Si2 Li Li 172.76(19) 5_656 5_766 ?
Mg Li Li 0.00(17) 5_766 5_766 ?
Si1 Li Mg 56.40(16) . 5_756 ?
Si1 Li Mg 125.5(2) 5_766 5_756 ?
Si1 Li Mg 53.27(9) 5_756 5_756 ?
Si2 Li Mg 172.76(19) 5_666 5_756 ?
Si2 Li Mg 80.34(5) 5_656 5_756 ?
Mg Li Mg 92.5(2) 5_766 5_756 ?
Li Li Mg 92.5(2) 5_766 5_756 ?
Si1 Li Li 56.40(16) . 5_756 ?
Si1 Li Li 125.5(2) 5_766 5_756 ?
Si1 Li Li 53.27(9) 5_756 5_756 ?
Si2 Li Li 172.76(19) 5_666 5_756 ?
Si2 Li Li 80.34(5) 5_656 5_756 ?
Mg Li Li 92.5(2) 5_766 5_756 ?
Li Li Li 92.5(2) 5_766 5_756 ?
Mg Li Li 0.00(17) 5_756 5_756 ?
Si1 Li Ba1 169.34(16) . 6_657 ?
Si1 Li Ba1 65.32(10) 5_766 6_657 ?
Si1 Li Ba1 65.32(10) 5_756 6_657 ?
Si2 Li Ba1 65.73(10) 5_666 6_657 ?
Si2 Li Ba1 65.73(10) 5_656 6_657 ?
Mg Li Ba1 117.85(19) 5_766 6_657 ?
Li Li Ba1 117.85(19) 5_766 6_657 ?
Mg Li Ba1 117.85(19) 5_756 6_657 ?
Li Li Ba1 117.85(19) 5_756 6_657 ?
Si1 Li Ba1 91.82(12) . 1_655 ?
Si1 Li Ba1 61.33(8) 5_766 1_655 ?
Si1 Li Ba1 61.33(8) 5_756 1_655 ?
Si2 Li Ba1 109.41(11) 5_666 1_655 ?
Si2 Li Ba1 109.41(11) 5_656 1_655 ?
Mg Li Ba1 66.59(14) 5_766 1_655 ?
Li Li Ba1 66.59(14) 5_766 1_655 ?
Mg Li Ba1 66.59(14) 5_756 1_655 ?
Li Li Ba1 66.59(14) 5_756 1_655 ?
Ba1 Li Ba1 77.53(10) 6_657 1_655 ?
Si1 Li Ba1 59.99(9) . 5_656 ?
Si1 Li Ba1 162.89(14) 5_766 5_656 ?
Si1 Li Ba1 87.44(4) 5_756 5_656 ?
Si2 Li Ba1 121.41(14) 5_666 5_656 ?
Si2 Li Ba1 62.42(6) 5_656 5_656 ?
Mg Li Ba1 114.8(2) 5_766 5_656 ?
Li Li Ba1 114.8(2) 5_766 5_656 ?
Mg Li Ba1 62.28(13) 5_756 5_656 ?
Li Li Ba1 62.28(13) 5_756 5_656 ?
Ba1 Li Ba1 127.21(9) 6_657 5_656 ?
Ba1 Li Ba1 128.86(9) 1_655 5_656 ?
Si1 Li Ba1 59.99(9) . 5_666 ?
Si1 Li Ba1 87.44(4) 5_766 5_666 ?
Si1 Li Ba1 162.89(14) 5_756 5_666 ?
Si2 Li Ba1 62.42(6) 5_666 5_666 ?
Si2 Li Ba1 121.41(14) 5_656 5_666 ?
Mg Li Ba1 62.28(13) 5_766 5_666 ?
Li Li Ba1 62.28(13) 5_766 5_666 ?
Mg Li Ba1 114.8(2) 5_756 5_666 ?
Li Li Ba1 114.8(2) 5_756 5_666 ?
Ba1 Li Ba1 127.21(9) 6_657 5_666 ?
Ba1 Li Ba1 128.86(9) 1_655 5_666 ?
Ba1 Li Ba1 75.57(9) 5_656 5_666 ?
Si1 Li Ba1 115.91(15) . . ?
Si1 Li Ba1 105.97(11) 5_766 . ?
Si1 Li Ba1 105.97(11) 5_756 . ?
Si2 Li Ba1 58.38(8) 5_666 . ?
Si2 Li Ba1 58.38(8) 5_656 . ?
Mg Li Ba1 127.97(14) 5_766 . ?
Li Li Ba1 127.97(14) 5_766 . ?
Mg Li Ba1 127.97(14) 5_756 . ?
Li Li Ba1 127.97(14) 5_756 . ?
Ba1 Li Ba1 74.75(9) 6_657 . ?
Ba1 Li Ba1 152.28(16) 1_655 . ?
Ba1 Li Ba1 70.61(7) 5_656 . ?
Ba1 Li Ba1 70.61(7) 5_666 . ?
Si1 Li Si2 36.37(6) . 1_655 ?
Si1 Li Si2 89.58(10) 5_766 1_655 ?
Si1 Li Si2 89.58(10) 5_756 1_655 ?
Si2 Li Si2 126.57(8) 5_666 1_655 ?
Si2 Li Si2 126.57(8) 5_656 1_655 ?
Mg Li Si2 46.23(12) 5_766 1_655 ?
Li Li Si2 46.23(12) 5_766 1_655 ?
Mg Li Si2 46.23(12) 5_756 1_655 ?
Li Li Si2 46.23(12) 5_756 1_655 ?
Ba1 Li Si2 132.97(13) 6_657 1_655 ?
Ba1 Li Si2 55.45(6) 1_655 1_655 ?
Ba1 Li Si2 87.72(10) 5_656 1_655 ?
Ba1 Li Si2 87.72(10) 5_666 1_655 ?
Ba1 Li Si2 152.28(15) . 1_655 ?
Si1 Li Mg 90.0 . 1_565 ?
Si1 Li Mg 35.28(8) 5_766 1_565 ?
Si1 Li Mg 144.72(8) 5_756 1_565 ?
Si2 Li Mg 36.57(8) 5_666 1_565 ?
Si2 Li Mg 143.43(8) 5_656 1_565 ?
Mg Li Mg 43.77(12) 5_766 1_565 ?
Li Li Mg 43.77(12) 5_766 1_565 ?
Mg Li Mg 136.23(12) 5_756 1_565 ?
Li Li Mg 136.23(12) 5_756 1_565 ?
Ba1 Li Mg 90.0 6_657 1_565 ?
Ba1 Li Mg 90.0 1_655 1_565 ?
Ba1 Li Mg 127.79(5) 5_656 1_565 ?
Ba1 Li Mg 52.22(5) 5_666 1_565 ?
Ba1 Li Mg 90.0 . 1_565 ?
Si2 Li Mg 90.0 1_655 1_565 ?
Si1 Li Mg 90.0 . 1_545 ?
Si1 Li Mg 144.72(8) 5_766 1_545 ?
Si1 Li Mg 35.28(8) 5_756 1_545 ?
Si2 Li Mg 143.43(8) 5_666 1_545 ?
Si2 Li Mg 36.57(8) 5_656 1_545 ?
Mg Li Mg 136.23(12) 5_766 1_545 ?
Li Li Mg 136.23(12) 5_766 1_545 ?
Mg Li Mg 43.77(12) 5_756 1_545 ?
Li Li Mg 43.77(12) 5_756 1_545 ?
Ba1 Li Mg 90.0 6_657 1_545 ?
Ba1 Li Mg 90.0 1_655 1_545 ?
Ba1 Li Mg 52.22(5) 5_656 1_545 ?
Ba1 Li Mg 127.79(5) 5_666 1_545 ?
Ba1 Li Mg 90.0 . 1_545 ?
Si2 Li Mg 90.0 1_655 1_545 ?
Mg Li Mg 179.999(2) 1_565 1_545 ?
Si1 Li Li 90.0 . 1_565 ?
Si1 Li Li 35.28(8) 5_766 1_565 ?
Si1 Li Li 144.72(8) 5_756 1_565 ?
Si2 Li Li 36.57(8) 5_666 1_565 ?
Si2 Li Li 143.43(8) 5_656 1_565 ?
Mg Li Li 43.77(12) 5_766 1_565 ?
Li Li Li 43.77(12) 5_766 1_565 ?
Mg Li Li 136.23(12) 5_756 1_565 ?
Li Li Li 136.23(12) 5_756 1_565 ?
Ba1 Li Li 90.0 6_657 1_565 ?
Ba1 Li Li 90.0 1_655 1_565 ?
Ba1 Li Li 127.79(5) 5_656 1_565 ?
Ba1 Li Li 52.22(5) 5_666 1_565 ?
Ba1 Li Li 90.0 . 1_565 ?
Si2 Li Li 90.0 1_655 1_565 ?
Mg Li Li 0.00(17) 1_565 1_565 ?
Mg Li Li 179.999(2) 1_545 1_565 ?
Si1 Li Li 90.0 . 1_545 ?
Si1 Li Li 144.72(8) 5_766 1_545 ?
Si1 Li Li 35.28(8) 5_756 1_545 ?
Si2 Li Li 143.43(8) 5_666 1_545 ?
Si2 Li Li 36.57(8) 5_656 1_545 ?
Mg Li Li 136.23(12) 5_766 1_545 ?
Li Li Li 136.23(12) 5_766 1_545 ?
Mg Li Li 43.77(12) 5_756 1_545 ?
Li Li Li 43.77(12) 5_756 1_545 ?
Ba1 Li Li 90.0 6_657 1_545 ?
Ba1 Li Li 90.0 1_655 1_545 ?
Ba1 Li Li 52.22(5) 5_656 1_545 ?
Ba1 Li Li 127.79(5) 5_666 1_545 ?
Ba1 Li Li 90.0 . 1_545 ?
Si2 Li Li 90.0 1_655 1_545 ?
Mg Li Li 179.999(2) 1_565 1_545 ?
Mg Li Li 0.00(17) 1_545 1_545 ?
Li Li Li 179.999(2) 1_565 1_545 ?
Si1 Li Si2 125.28(11) . 2_665 ?
Si1 Li Si2 25.28(6) 5_766 2_665 ?
Si1 Li Si2 84.71(12) 5_756 2_665 ?
Si2 Li Si2 63.02(8) 5_666 2_665 ?
Si2 Li Si2 110.19(14) 5_656 2_665 ?
Mg Li Si2 72.05(15) 5_766 2_665 ?
Li Li Si2 72.05(15) 5_766 2_665 ?
Mg Li Si2 114.21(19) 5_756 2_665 ?
Li Li Si2 114.21(19) 5_756 2_665 ?
Ba1 Li Si2 46.58(5) 6_657 2_665 ?
Ba1 Li Si2 48.29(5) 1_655 2_665 ?
Ba1 Li Si2 171.78(9) 5_656 2_665 ?
Ba1 Li Si2 112.352(19) 5_666 2_665 ?
Ba1 Li Si2 109.26(10) . 2_665 ?
Si2 Li Si2 94.66(8) 1_655 2_665 ?
Mg Li Si2 60.18(3) 1_565 2_665 ?
Mg Li Si2 119.82(3) 1_545 2_665 ?
Li Li Si2 60.18(3) 1_565 2_665 ?
Li Li Si2 119.82(3) 1_545 2_665 ?

loop_
_geom_bond_atom_site_label_1
_geom_bond_atom_site_label_2
_geom_bond_distance
_geom_bond_site_symmetry_2
_geom_bond_publ_flag
Ba1 Si1 3.3657(7) 5_656 ?
Ba1 Si1 3.3657(7) 5_666 ?
Ba1 Si2 3.3843(7) 5_666 ?
Ba1 Si2 3.3843(7) 5_656 ?
Ba1 Si1 3.4683(8) 2_665 ?
Ba1 Si1 3.4683(8) 2_655 ?
Ba1 Si2 3.5057(8) 2_565 ?
Ba1 Si2 3.5057(8) 2 ?
Ba1 Mg 3.512(5) 6_557 ?
Ba1 Li 3.512(5) 6_557 ?
Ba1 Si2 3.5230(11) . ?
Ba1 Mg 3.632(4) 1_455 ?
Ba1 Li 3.632(4) 1_455 ?
Ba1 Mg 3.765(4) 5_656 ?
Ba1 Li 3.765(4) 5_656 ?
Ba1 Mg 3.765(4) 5_666 ?
Ba1 Li 3.765(4) 5_666 ?
Ba1 Li 3.845(4) . ?
Ba1 Ba1 4.3987(4) 5_656 ?
Si1 Si2 2.3663(15) 1_655 ?
Si1 Si2 2.4075(17) 6_656 ?
Si1 Li 2.719(5) . ?
Si1 Mg 2.826(3) 5_766 ?
Si1 Li 2.826(3) 5_766 ?
Si1 Mg 2.826(3) 5_756 ?
Si1 Li 2.826(3) 5_756 ?
Si1 Ba1 3.3657(7) 5_656 ?
Si1 Ba1 3.3657(7) 5_666 ?
Si1 Ba1 3.4683(8) 2_654 ?
Si1 Ba1 3.4683(8) 2_664 ?
Si1 Si1 4.1324(11) 6_556 ?
Si1 Si1 4.1324(11) 6_656 ?
Si1 Si1 4.5332(19) 5_766 ?
Si1 Si1 4.5332(19) 5_756 ?
Si1 Ba1 4.6054(11) 1_655 ?
Si1 Si1 4.6136(3) 1_565 ?
Si1 Si1 4.6136(3) 1_545 ?
Si1 Mg 4.685(4) 2_654 ?
Si2 Si1 2.3663(15) 1_455 ?
Si2 Si1 2.4076(17) 6_556 ?
Si2 Mg 2.872(3) 5_666 ?
Si2 Mg 2.872(3) 5_656 ?
Si2 Li 2.872(3) 5_666 ?
Si2 Li 2.872(3) 5_656 ?
Si2 Ba1 3.3843(7) 5_666 ?
Si2 Ba1 3.3843(7) 5_656 ?
Si2 Ba1 3.5057(8) 2_554 ?
Si2 Ba1 3.5057(8) 2_564 ?
Si2 Mg 3.921(5) 1_455 ?
Si2 Li 3.921(5) 1_455 ?
Si2 Si2 4.2044(11) 6_556 ?
Si2 Si2 4.2044(11) 6_656 ?
Si2 Si2 4.6136(3) 1_565 ?
Si2 Si2 4.6136(3) 1_545 ?
Si2 Mg 4.638(4) 2_654 ?
Si2 Li 4.638(4) 2_654 ?
Si2 Mg 4.638(4) 2_664 ?
Li Si1 2.826(3) 5_766 ?
Li Si1 2.826(3) 5_756 ?
Li Si2 2.872(3) 5_666 ?
Li Si2 2.872(3) 5_656 ?
Li Mg 3.195(6) 5_766 ?
Li Li 3.195(6) 5_766 ?
Li Mg 3.195(6) 5_756 ?
Li Li 3.195(6) 5_756 ?
Li Ba1 3.512(5) 6_657 ?
Li Ba1 3.632(4) 1_655 ?
Li Ba1 3.765(4) 5_656 ?
Li Ba1 3.765(4) 5_666 ?
Li Si2 3.921(5) 1_655 ?
Li Mg 4.6136(3) 1_565 ?
Li Mg 4.6136(3) 1_545 ?
Li Li 4.6136(3) 1_565 ?
Li Li 4.6136(3) 1_545 ?
Li Si2 4.638(4) 2_665 ?
